data_4324731
loop_
_publ_author_name
'Derk Wandner'
'Pascal Link'
'Oliver Heyer'
'John Mydosh'
'Mahmoud A. Ahmida'
'Mohsen M. Abd-Elmeguid'
'Manfred Speldrich'
'Heiko Lueken'
'Uwe Ruschewitz'

_publ_section_title
;
 Correction to Structural Phase Transitions in EuC2
;
_journal_name_full 'Inorganic Chemistry'
_journal_page_first 2703
_journal_page_last 2703
_journal_paper_doi 10.1021/ic200013z
_journal_volume 50
_journal_year 2011
_chemical_formula_sum 'C2 Eu'
_chemical_formula_weight 175.98
_space_group_IT_number 139
_symmetry_cell_setting tetragonal
_symmetry_space_group_name_Hall '-I 4 2'
_symmetry_space_group_name_H-M 'I 4/m m m'
_audit_author_name EuC2_638
_audit_creation_date 2010-11-19T14:58
_audit_creation_method 'from EXP file using GSAS2CIF'
_audit_update_record ' 2010-11-19T14:58  Initial CIF as created by GSAS2CIF'
_cell_angle_alpha 90.0
_cell_angle_beta 90.0
_cell_angle_gamma 90.0
_cell_formula_units_Z 2
_cell_length_a 4.14998(16)
_cell_length_b 4.14998
_cell_length_c 6.62728(32)
_cell_measurement_temperature 638
_cell_volume 114.137(7)
_computing_structure_refinement GSAS
_diffrn_ambient_temperature 638
_diffrn_radiation_polarisn_ratio 0.95
_diffrn_radiation_probe x-ray
_diffrn_radiation_wavelength 0.470257
_exptl_absorpt_correction_T_max 1.00000
_exptl_absorpt_correction_T_min 1.00000
_exptl_absorpt_process_details
;   GSAS Absorption/surface roughness correction: function number 0
 No correction is applied.
;
_pd_block_id 2010-11-19T14:58|EUC2_638_phase1|EuC2_638||
_pd_calc_method 'Rietveld Refinement'
_pd_phase_name EuC2_tet
_pd_proc_info_datetime 2010-11-19T14:58:57
_pd_proc_ls_background_function
;   GSAS Background function number 7 with 20 terms.
 Linear interpolation
      1:    2965.67     2:    3316.13     3:    3586.81     4:    1986.30    
      5:    3388.27     6:    2462.88     7:    3255.90     8:    2014.21    
      9:    2599.83    10:    2944.66    11:    2696.15    12:    2303.36    
     13:    1957.64    14:    1826.18    15:    1863.47    16:    1763.54    
     17:    1644.32    18:    1553.27    19:    1537.49    20:    1471.73    
;
_pd_proc_ls_prof_R_factor 0.0743
_pd_proc_ls_prof_wR_expected 0.0180
_pd_proc_ls_prof_wR_factor 0.0972
_refine_ls_goodness_of_fit_all 5.42
_refine_ls_matrix_type full
_refine_ls_number_parameters 41
_refine_ls_number_restraints 1
_refine_ls_R_Fsqd_factor 0.19282
_refine_ls_shift/su_max 0.09
_refine_ls_shift/su_mean 0.00
_reflns_d_resolution_high 0.783
_reflns_d_resolution_low 3.713
_reflns_limit_h_max 9
_reflns_limit_h_min 0
_reflns_limit_k_max 6
_reflns_limit_k_min 0
_reflns_limit_l_max 9
_reflns_limit_l_min -10
_reflns_number_total 346
_cod_data_source_file ic200013z_si_002.cif
_cod_data_source_block EUC2_638_publ
_cod_depositor_comments
;
The following automatic conversions were performed:

'_geom_bond_publ_flag' value 'N' changed to 'n' according to the
built-in table from CIF Core dictionary named 'cif_core.dic' version
2.4.1 from 2010-06-29 (28 times).

'_geom_angle_publ_flag' value 'N'
changed to 'n' according to the built-in table from CIF Core
dictionary named 'cif_core.dic' version 2.4.1 from 2010-06-29 (2
times).

Automatic conversion script
Id: cif_fix_values 1715 2011-07-08 13:25:40Z adriana 
;
_cod_original_cell_volume 114.137(13)
_cod_database_code 4324731
_gsas_exptl_extinct_corr_t_min 1.00000
_gsas_exptl_extinct_corr_t_max 1.00000

loop_
_symmetry_equiv_pos_site_id
_symmetry_equiv_pos_as_xyz
1 +x,+y,+z
2 -y,+x,+z
3 -x,-y,+z
4 +y,-x,+z
5 -x,+y,+z
6 -y,-x,+z
7 +x,-y,+z
8 +y,+x,+z
-1 -x,-y,-z
-2 +y,-x,-z
-3 +x,+y,-z
-4 -y,+x,-z
-5 +x,-y,-z
-6 +y,+x,-z
-7 -x,+y,-z
-8 -y,-x,-z
101 +x+1/2,+y+1/2,+z+1/2
102 -y+1/2,+x+1/2,+z+1/2
103 -x+1/2,-y+1/2,+z+1/2
104 +y+1/2,-x+1/2,+z+1/2
105 -x+1/2,+y+1/2,+z+1/2
106 -y+1/2,-x+1/2,+z+1/2
107 +x+1/2,-y+1/2,+z+1/2
108 +y+1/2,+x+1/2,+z+1/2
-101 -x+1/2,-y+1/2,-z+1/2
-102 +y+1/2,-x+1/2,-z+1/2
-103 +x+1/2,+y+1/2,-z+1/2
-104 -y+1/2,+x+1/2,-z+1/2
-105 +x+1/2,-y+1/2,-z+1/2
-106 +y+1/2,+x+1/2,-z+1/2
-107 -x+1/2,+y+1/2,-z+1/2
-108 -y+1/2,-x+1/2,-z+1/2

loop_
_atom_site_type_symbol
_atom_site_label
_atom_site_fract_x
_atom_site_fract_y
_atom_site_fract_z
_atom_site_occupancy
_atom_site_thermal_displace_type
_atom_site_U_iso_or_equiv
_atom_site_symmetry_multiplicity
Eu Eu 0.0 0.0 0.0 1.0 Uiso 0.0267(7) 2
C C 0.0 0.0 0.4120(5) 1.0 Uiso 0.004(4) 4

loop_
_atom_type_symbol
_atom_type_scat_dispersion_real
_atom_type_scat_dispersion_imag
_atom_type_scat_Cromer_Mann_a1
_atom_type_scat_Cromer_Mann_a2
_atom_type_scat_Cromer_Mann_a3
_atom_type_scat_Cromer_Mann_a4
_atom_type_scat_Cromer_Mann_b1
_atom_type_scat_Cromer_Mann_b2
_atom_type_scat_Cromer_Mann_b3
_atom_type_scat_Cromer_Mann_b4
_atom_type_scat_Cromer_Mann_c
_atom_type_scat_source
_atom_type_number_in_cell
Eu -7.718 11.276 24.6274 2.38790 19.0886 0.19420 13.7603 13.7546 2.92270 123.174 2.57450 International_Tables_Vol_C 2
C 0.017 0.009 2.31000 20.8439 1.02000 10.2075 1.58860 0.56870 0.86500 51.6512 0.21560 International_Tables_Vol_C 4
O 0.047 0.032 3.04850 13.2771 2.28680 5.70110 1.54630 0.32390 0.86700 32.9089 0.25080 International_Tables_Vol_C 0

loop_
_geom_angle_atom_site_label_1
_geom_angle_atom_site_label_2
_geom_angle_atom_site_label_3
_geom_angle
_geom_angle_site_symmetry_1
_geom_angle_site_symmetry_3
_geom_angle_publ_flag
C Eu C 180.0 1_555 -1_555 n
Eu C C 180.0 1_555 -1_556 n

loop_
_geom_bond_atom_site_label_1
_geom_bond_atom_site_label_2
_geom_bond_distance
_geom_bond_site_symmetry_2
_geom_bond_publ_flag
Eu Eu 4.14998(16) 1_455 n
Eu Eu 4.14998(16) 1_545 n
Eu Eu 4.14998(16) 1_565 n
Eu Eu 4.14998(16) 1_655 n
Eu Eu 4.42622(14) 101_444 n
Eu Eu 4.42622(14) 101_445 n
Eu Eu 4.42622(14) 101_454 n
Eu Eu 4.42622(14) 101_455 n
Eu Eu 4.42622(14) 101_544 n
Eu Eu 4.42622(14) 101_545 n
Eu Eu 4.42622(14) 101_554 n
Eu Eu 4.42622(14) 101_555 n
Eu C 2.731(4) 1_555 n
Eu C 2.731(4) -1_555 n
Eu C 2.9918(7) 101_444 n
Eu C 2.9918(7) 101_454 n
Eu C 2.9918(7) 101_544 n
Eu C 2.9918(7) 101_554 n
Eu C 2.9918(7) -101_334 n
Eu C 2.9918(7) -101_344 n
Eu C 2.9918(7) -101_434 n
Eu C 2.9918(7) -101_444 n
C Eu 2.731(4) 1_555 n
C Eu 2.9918(7) 101_445 n
C Eu 2.9918(7) 101_455 n
C Eu 2.9918(7) 101_545 n
C Eu 2.9918(7) 101_555 n
C C 1.166(7) -1_556 n

loop_
_pd_block_diffractogram_id
2010-11-19T14:58|EUC2_638_H_01|EuC2_638|B2_(Hasylab)
